data_7700706
loop_
_publ_author_name
'Lee, Lucia Myongwon'
'Corless, Victoria'
'Luu, Helen'
'He, Allan'
'Jenkins, Hilary'
'Britten, James F.'
'Adam Pani, Faisal'
'Vargas-Baca, Ignacio'

_publ_section_title
;
 Synthetic and structural investigations of
 bis(N-alkyl-benzoselenadiazolium) cations.
;
_journal_issue 33
_journal_name_full 'Dalton transactions (Cambridge, England : 2003)'
_journal_page_first 12541
_journal_page_last 12548
_journal_paper_doi 10.1039/c9dt02311a
_journal_volume 48
_journal_year 2019
_chemical_formula_moiety 'C20 H16 N4 Se2, 2(B F4)'
_chemical_formula_sum 'C20 H16 B2 F8 N4 Se2'
_chemical_formula_weight 643.91
_space_group_crystal_system monoclinic
_space_group_IT_number 14
_space_group_name_Hall '-P 2yn'
_space_group_name_H-M_alt 'P 1 21/n 1'
_symmetry_space_group_name_Hall '-P 2yn'
_symmetry_space_group_name_H-M 'P 1 21/n 1'
_atom_sites_solution_hydrogens geom
_atom_sites_solution_primary direct
_audit_creation_date 2019-04-16
_audit_creation_method
;
Olex2 1.2
(compiled 2017.08.10 svn.r3461 for OlexSys, GUI svn.r5381)
;
_audit_update_record
;
2019-04-25 deposited with the CCDC.    2019-07-31 downloaded from the CCDC.
;
_cell_angle_alpha 90
_cell_angle_beta 97.399(3)
_cell_angle_gamma 90
_cell_formula_units_Z 2
_cell_length_a 6.4979(3)
_cell_length_b 11.9131(6)
_cell_length_c 14.6745(8)
_cell_measurement_reflns_used 670
_cell_measurement_temperature 100(2)
_cell_measurement_theta_max 26.32
_cell_measurement_theta_min 3.05
_cell_volume 1126.50(10)
_computing_cell_refinement 'SAINT v8.34A (Bruker, 2013)'
_computing_data_reduction 'SAINT v8.34A (Bruker, 2013)'
_computing_molecular_graphics 'Olex2 (Dolomanov et al., 2009)'
_computing_publication_material 'Olex2 (Dolomanov et al., 2009)'
_computing_structure_refinement 'ShelXL (Sheldrick, 2015)'
_computing_structure_solution 'ShelXS (Sheldrick, 2008)'
_diffrn_ambient_temperature 100.15
_diffrn_measured_fraction_theta_full 0.999
_diffrn_measured_fraction_theta_max 0.995
_diffrn_measurement_device_type 'CCD area detector'
_diffrn_measurement_method 'phi and omega scans'
_diffrn_radiation_monochromator graphite
_diffrn_radiation_type MoK\a
_diffrn_radiation_wavelength 0.71073
_diffrn_reflns_av_R_equivalents 0.0389
_diffrn_reflns_av_unetI/netI 0.0301
_diffrn_reflns_Laue_measured_fraction_full 0.999
_diffrn_reflns_Laue_measured_fraction_max 0.995
_diffrn_reflns_limit_h_max 10
_diffrn_reflns_limit_h_min -10
_diffrn_reflns_limit_k_max 18
_diffrn_reflns_limit_k_min -18
_diffrn_reflns_limit_l_max 21
_diffrn_reflns_limit_l_min -22
_diffrn_reflns_number 27861
_diffrn_reflns_point_group_measured_fraction_full 0.999
_diffrn_reflns_point_group_measured_fraction_max 0.995
_diffrn_reflns_theta_full 26.000
_diffrn_reflns_theta_max 33.254
_diffrn_reflns_theta_min 3.281
_exptl_absorpt_coefficient_mu 3.367
_exptl_absorpt_correction_T_max 0.8296
_exptl_absorpt_correction_T_min 0.5293
_exptl_absorpt_correction_type multi-scan
_exptl_absorpt_process_details
;
SADABS-2014/5 (Bruker,2014) was used for absorption correction.
wR2(int) was 0.0675 before and 0.0428 after correction.
The Ratio of minimum to maximum transmission is 0.6380.
The \l/2 correction factor is 0.00150.
;
_exptl_crystal_colour violet
_exptl_crystal_colour_primary violet
_exptl_crystal_density_diffrn 1.898
_exptl_crystal_description rod
_exptl_crystal_F_000 628
_exptl_crystal_size_max 0.305
_exptl_crystal_size_mid 0.144
_exptl_crystal_size_min 0.102
_refine_diff_density_max 0.671
_refine_diff_density_min -0.333
_refine_diff_density_rms 0.096
_refine_ls_extinction_method none
_refine_ls_goodness_of_fit_ref 1.021
_refine_ls_hydrogen_treatment constr
_refine_ls_matrix_type full
_refine_ls_number_parameters 163
_refine_ls_number_reflns 4295
_refine_ls_number_restraints 0
_refine_ls_restrained_S_all 1.021
_refine_ls_R_factor_all 0.0411
_refine_ls_R_factor_gt 0.0294
_refine_ls_shift/su_max 0.002
_refine_ls_shift/su_mean 0.000
_refine_ls_structure_factor_coef Fsqd
_refine_ls_weighting_details 'w=1/[\s^2^(Fo^2^)+(0.0435P)^2^+0.0990P] where P=(Fo^2^+2Fc^2^)/3'
_refine_ls_weighting_scheme calc
_refine_ls_wR_factor_gt 0.0703
_refine_ls_wR_factor_ref 0.0744
_reflns_Friedel_coverage 0.000
_reflns_number_gt 3495
_reflns_number_total 4295
_reflns_threshold_expression 'I > 2\s(I)'
_cod_data_source_file c9dt02311a2.cif
_cod_data_source_block hl042_0m_a
_cod_depositor_comments 'Adding full bibliography for 7700704--7700709.cif.'
_cod_database_code 7700706
_shelx_shelxl_version_number 2014/7
_shelx_space_group_comment
;
The symmetry employed for this shelxl refinement is uniquely defined
by the following loop, which should always be used as a source of
symmetry information in preference to the above space-group names.
They are only intended as comments.
;
_shelx_estimated_absorpt_t_max 0.725
_shelx_estimated_absorpt_t_min 0.427
_olex2_refinement_description
;
1. Fixed Uiso
 At 1.2 times of:
  All C(H) groups, All C(H,H) groups
2.a Secondary CH2 refined with riding coordinates:
 C7(H7A,H7B)
2.b Aromatic/amide H refined with riding coordinates:
 C3(H3), C10(H10), C4(H4), C5(H5), C2(H2), C9(H9)
;
_olex2_submission_special_instructions 'No special instructions were received'

loop_
_space_group_symop_operation_xyz
'x, y, z'
'-x+1/2, y+1/2, -z+1/2'
'-x, -y, -z'
'x-1/2, -y-1/2, z-1/2'

loop_
_atom_site_label
_atom_site_type_symbol
_atom_site_fract_x
_atom_site_fract_y
_atom_site_fract_z
_atom_site_U_iso_or_equiv
_atom_site_adp_type
_atom_site_occupancy
_atom_site_site_symmetry_order
_atom_site_calc_flag
_atom_site_refinement_flags_posn
Se1 Se 0.48974(2) 0.65298(2) 0.72770(2) 0.01568(5) Uani 1 1 d .
F1 F 0.21228(16) 0.82924(9) 0.72875(7) 0.0242(2) Uani 1 1 d .
F4 F -0.14093(16) 0.81822(9) 0.71471(8) 0.0254(2) Uani 1 1 d .
F3 F 0.01403(16) 0.91489(9) 0.60922(8) 0.0272(2) Uani 1 1 d .
F2 F 0.03806(17) 0.72331(9) 0.61540(8) 0.0286(2) Uani 1 1 d .
N2 N 0.73232(19) 0.57280(11) 0.73817(9) 0.0137(2) Uani 1 1 d .
N1 N 0.5578(2) 0.70830(12) 0.83927(9) 0.0168(3) Uani 1 1 d .
C6 C 0.8462(2) 0.59327(12) 0.81930(10) 0.0132(3) Uani 1 1 d .
C1 C 0.7423(2) 0.66892(12) 0.87533(11) 0.0141(3) Uani 1 1 d .
C7 C 0.8030(2) 0.50288(13) 0.66442(11) 0.0163(3) Uani 1 1 d .
H7A H 0.8268 0.4250 0.6870 0.020 Uiso 1 1 calc R
H7B H 0.9364 0.5326 0.6487 0.020 Uiso 1 1 calc R
C3 C 1.0365(3) 0.65952(13) 0.99184(12) 0.0192(3) Uani 1 1 d .
H3 H 1.1062 0.6805 1.0503 0.023 Uiso 1 1 calc R
C10 C 0.5454(3) 0.55272(13) 0.42004(11) 0.0180(3) Uani 1 1 d .
H10 H 0.5762 0.5891 0.3658 0.022 Uiso 1 1 calc R
C4 C 1.1380(2) 0.58575(14) 0.93479(11) 0.0185(3) Uani 1 1 d .
H4 H 1.2738 0.5600 0.9565 0.022 Uiso 1 1 calc R
C8 C 0.6452(2) 0.50224(12) 0.57936(11) 0.0159(3) Uani 1 1 d .
C5 C 1.0469(2) 0.55095(13) 0.85027(11) 0.0161(3) Uani 1 1 d .
H5 H 1.1152 0.5006 0.8139 0.019 Uiso 1 1 calc R
C2 C 0.8426(2) 0.70037(13) 0.96448(11) 0.0176(3) Uani 1 1 d .
H2 H 0.7757 0.7483 1.0033 0.021 Uiso 1 1 calc R
C9 C 0.6898(2) 0.55406(13) 0.49912(11) 0.0170(3) Uani 1 1 d .
H9 H 0.8195 0.5906 0.4982 0.020 Uiso 1 1 calc R
B1 B 0.0297(3) 0.82174(15) 0.66589(13) 0.0161(3) Uani 1 1 d .

loop_
_atom_site_aniso_label
_atom_site_aniso_U_11
_atom_site_aniso_U_22
_atom_site_aniso_U_33
_atom_site_aniso_U_23
_atom_site_aniso_U_13
_atom_site_aniso_U_12
Se1 0.01195(8) 0.01822(8) 0.01616(9) -0.00083(6) -0.00092(5) 0.00065(5)
F1 0.0185(5) 0.0285(5) 0.0238(5) -0.0010(4) -0.0045(4) 0.0028(4)
F4 0.0203(5) 0.0269(5) 0.0311(6) 0.0012(5) 0.0117(4) -0.0018(4)
F3 0.0239(5) 0.0285(5) 0.0277(6) 0.0123(4) -0.0029(4) -0.0059(4)
F2 0.0322(6) 0.0259(5) 0.0294(6) -0.0100(5) 0.0099(5) -0.0083(4)
N2 0.0129(5) 0.0141(5) 0.0139(6) -0.0002(5) 0.0005(4) 0.0004(4)
N1 0.0147(6) 0.0198(6) 0.0157(6) 0.0004(5) 0.0014(5) 0.0008(5)
C6 0.0142(6) 0.0127(6) 0.0125(6) 0.0008(5) 0.0011(5) -0.0018(5)
C1 0.0133(6) 0.0137(6) 0.0154(7) 0.0004(5) 0.0018(5) -0.0006(5)
C7 0.0180(7) 0.0160(6) 0.0148(7) -0.0021(5) 0.0017(5) 0.0014(5)
C3 0.0209(7) 0.0195(7) 0.0160(7) 0.0001(6) -0.0018(6) -0.0016(6)
C10 0.0228(7) 0.0172(7) 0.0140(7) 0.0008(6) 0.0021(6) -0.0038(6)
C4 0.0152(7) 0.0204(7) 0.0189(7) 0.0031(6) -0.0014(6) 0.0013(5)
C8 0.0184(7) 0.0131(6) 0.0156(7) -0.0026(5) 0.0001(6) -0.0004(5)
C5 0.0152(6) 0.0158(6) 0.0171(7) 0.0009(5) 0.0015(5) 0.0021(5)
C2 0.0209(7) 0.0170(7) 0.0152(7) -0.0017(6) 0.0033(6) -0.0001(6)
C9 0.0193(7) 0.0159(6) 0.0157(7) -0.0013(5) 0.0014(6) -0.0036(5)
B1 0.0134(7) 0.0180(7) 0.0166(8) -0.0001(6) 0.0014(6) -0.0025(6)

loop_
_atom_type_symbol
_atom_type_description
_atom_type_scat_dispersion_real
_atom_type_scat_dispersion_imag
_atom_type_scat_source
C C 0.0033 0.0016 'International Tables Vol C Tables 4.2.6.8 and 6.1.1.4'
H H 0.0000 0.0000 'International Tables Vol C Tables 4.2.6.8 and 6.1.1.4'
B B 0.0013 0.0007 'International Tables Vol C Tables 4.2.6.8 and 6.1.1.4'
F F 0.0171 0.0103 'International Tables Vol C Tables 4.2.6.8 and 6.1.1.4'
N N 0.0061 0.0033 'International Tables Vol C Tables 4.2.6.8 and 6.1.1.4'
Se Se -0.0929 2.2259 'International Tables Vol C Tables 4.2.6.8 and 6.1.1.4'

loop_
_geom_angle_atom_site_label_1
_geom_angle_atom_site_label_2
_geom_angle_atom_site_label_3
_geom_angle
_geom_angle_site_symmetry_1
_geom_angle_site_symmetry_3
N1 Se1 N2 90.39(6) . .
C6 N2 Se1 110.49(10) . .
C6 N2 C7 124.20(12) . .
C7 N2 Se1 125.10(10) . .
C1 N1 Se1 109.98(11) . .
N2 C6 C1 111.94(13) . .
N2 C6 C5 126.86(14) . .
C5 C6 C1 121.19(14) . .
N1 C1 C6 117.16(14) . .
N1 C1 C2 123.40(14) . .
C2 C1 C6 119.42(14) . .
N2 C7 H7A 109.4 . .
N2 C7 H7B 109.4 . .
N2 C7 C8 111.36(12) . .
H7A C7 H7B 108.0 . .
C8 C7 H7A 109.4 . .
C8 C7 H7B 109.4 . .
C4 C3 H3 119.2 . .
C2 C3 H3 119.2 . .
C2 C3 C4 121.67(15) . .
C8 C10 H10 120.0 3_666 .
C9 C10 H10 120.0 . .
C9 C10 C8 120.02(15) . 3_666
C3 C4 H4 118.7 . .
C5 C4 C3 122.57(15) . .
C5 C4 H4 118.7 . .
C10 C8 C7 120.25(14) 3_666 .
C9 C8 C7 120.20(14) . .
C9 C8 C10 119.53(14) . 3_666
C6 C5 H5 121.5 . .
C4 C5 C6 117.10(14) . .
C4 C5 H5 121.5 . .
C1 C2 H2 121.0 . .
C3 C2 C1 118.03(15) . .
C3 C2 H2 121.0 . .
C10 C9 H9 119.8 . .
C8 C9 C10 120.45(14) . .
C8 C9 H9 119.8 . .
F4 B1 F1 108.87(14) . .
F3 B1 F1 109.47(13) . .
F3 B1 F4 109.33(14) . .
F3 B1 F2 111.15(14) . .
F2 B1 F1 108.33(14) . .
F2 B1 F4 109.64(13) . .

loop_
_geom_bond_atom_site_label_1
_geom_bond_atom_site_label_2
_geom_bond_distance
_geom_bond_site_symmetry_2
Se1 N2 1.8326(12) .
Se1 N1 1.7674(14) .
F1 B1 1.409(2) .
F4 B1 1.396(2) .
F3 B1 1.383(2) .
F2 B1 1.392(2) .
N2 C6 1.3409(19) .
N2 C7 1.485(2) .
N1 C1 1.332(2) .
C6 C1 1.445(2) .
C6 C5 1.417(2) .
C1 C2 1.434(2) .
C7 H7A 0.9900 .
C7 H7B 0.9900 .
C7 C8 1.510(2) .
C3 H3 0.9500 .
C3 C4 1.432(2) .
C3 C2 1.362(2) .
C10 H10 0.9500 .
C10 C8 1.402(2) 3_666
C10 C9 1.395(2) .
C4 H4 0.9500 .
C4 C5 1.368(2) .
C8 C10 1.402(2) 3_666
C8 C9 1.393(2) .
C5 H5 0.9500 .
C2 H2 0.9500 .
C9 H9 0.9500 .

loop_
_geom_torsion_atom_site_label_1
_geom_torsion_atom_site_label_2
_geom_torsion_atom_site_label_3
_geom_torsion_atom_site_label_4
_geom_torsion
_geom_torsion_site_symmetry_1
_geom_torsion_site_symmetry_4
Se1 N2 C6 C1 1.88(15) . .
Se1 N2 C6 C5 -176.80(12) . .
Se1 N2 C7 C8 -2.08(18) . .
Se1 N1 C1 C6 0.33(17) . .
Se1 N1 C1 C2 178.48(12) . .
N2 Se1 N1 C1 0.62(11) . .
N2 C6 C1 N1 -1.52(19) . .
N2 C6 C1 C2 -179.75(13) . .
N2 C6 C5 C4 177.92(15) . .
N2 C7 C8 C10 -69.43(18) . 3_666
N2 C7 C8 C9 112.04(16) . .
N1 Se1 N2 C6 -1.48(11) . .
N1 Se1 N2 C7 -176.34(12) . .
N1 C1 C2 C3 -176.30(15) . .
C6 N2 C7 C8 -176.26(14) . .
C6 C1 C2 C3 1.8(2) . .
C1 C6 C5 C4 -0.7(2) . .
C7 N2 C6 C1 176.80(13) . .
C7 N2 C6 C5 -1.9(2) . .
C7 C8 C9 C10 179.33(14) . .
C3 C4 C5 C6 1.5(2) . .
C10 C8 C9 C10 0.8(3) 3_666 .
C4 C3 C2 C1 -1.1(2) . .
C8 C10 C9 C8 -0.8(3) 3_666 .
C5 C6 C1 N1 177.25(14) . .
C5 C6 C1 C2 -1.0(2) . .
C2 C3 C4 C5 -0.6(3) . .
